data_4325926
loop_
_publ_author_name
'Minghuey Shieh'
'Chia-Yeh Miu'
'Kuo-Chih Huang'
'Chung-Feng Lee'
'Bao-Gun Chen'

_publ_section_title
;
 Stepwise Construction of Manganese-Chromium Carbonyl Chalcogenide
 Complexes: Synthesis, Electrochemical Properties, and Computational
 Studies
;
_journal_name_full 'Inorganic Chemistry'
_journal_page_first 7735
_journal_page_last 7748
_journal_paper_doi 10.1021/ic200885h
_journal_volume 50
_journal_year 2011
_chemical_formula_moiety 'C62 H41 Cr Mn3 O14 P2 Se2'
_chemical_formula_sum 'C62 H41 Cr Mn3 O14 P2 Se2'
_chemical_formula_weight 1446.63
_chemical_name_systematic
; 
 ? 
;
_space_group_IT_number 61
_symmetry_cell_setting orthorhombic
_symmetry_space_group_name_Hall '-P 2ac 2ab'
_symmetry_space_group_name_H-M 'P b c a'
_atom_sites_solution_hydrogens geom
_atom_sites_solution_primary direct
_atom_sites_solution_secondary difmap
_audit_creation_method SHELXL-97
_cell_angle_alpha 90.00
_cell_angle_beta 90.00
_cell_angle_gamma 90.00
_cell_formula_units_Z 8
_cell_length_a 19.3174(3)
_cell_length_b 24.2509(4)
_cell_length_c 26.8237(1)
_cell_measurement_reflns_used 8192
_cell_measurement_temperature 298(2)
_cell_measurement_theta_max 25.00
_cell_measurement_theta_min 1.00
_cell_volume 12565.9(3)
_computing_cell_refinement 'Siemens SAINT'
_computing_data_collection 'Siemens SMART'
_computing_data_reduction 'Siemens SAINT'
_computing_molecular_graphics 'Siemens SHELXTL'
_computing_publication_material 'Siemens SHELXTL'
_computing_structure_refinement 'SHELXL-97 (Sheldrick, 1997)'
_computing_structure_solution 'SHELXS-97 (Sheldrick, 1990)'
_diffrn_ambient_temperature 298(2)
_diffrn_measured_fraction_theta_full 1.000
_diffrn_measured_fraction_theta_max 1.000
_diffrn_measurement_method '\w scans'
_diffrn_radiation_monochromator graphite
_diffrn_radiation_source 'fine-focus sealed tube'
_diffrn_radiation_type MoK\a
_diffrn_radiation_wavelength 0.71073
_diffrn_reflns_av_R_equivalents 0.1148
_diffrn_reflns_av_sigmaI/netI 0.0698
_diffrn_reflns_limit_h_max 22
_diffrn_reflns_limit_h_min -22
_diffrn_reflns_limit_k_max 28
_diffrn_reflns_limit_k_min -28
_diffrn_reflns_limit_l_max 31
_diffrn_reflns_limit_l_min -31
_diffrn_reflns_number 59811
_diffrn_reflns_theta_full 25.00
_diffrn_reflns_theta_max 25.00
_diffrn_reflns_theta_min 1.52
_exptl_absorpt_coefficient_mu 2.029
_exptl_absorpt_correction_T_max 0.7199
_exptl_absorpt_correction_T_min 0.5495
_exptl_absorpt_correction_type multi-scan
_exptl_crystal_colour red
_exptl_crystal_density_diffrn 1.529
_exptl_crystal_density_meas ?
_exptl_crystal_description palte
_exptl_crystal_F_000 5776
_exptl_crystal_size_max 0.50
_exptl_crystal_size_mid 0.15
_exptl_crystal_size_min 0.02
_refine_diff_density_max 0.369
_refine_diff_density_min -0.386
_refine_diff_density_rms 0.076
_refine_ls_extinction_method none
_refine_ls_goodness_of_fit_ref 1.086
_refine_ls_hydrogen_treatment fixed
_refine_ls_matrix_type full
_refine_ls_number_parameters 761
_refine_ls_number_reflns 11049
_refine_ls_number_restraints 0
_refine_ls_restrained_S_all 1.086
_refine_ls_R_factor_all 0.1178
_refine_ls_R_factor_gt 0.0554
_refine_ls_shift/su_max 0.002
_refine_ls_shift/su_mean 0.000
_refine_ls_structure_factor_coef Fsqd
_refine_ls_weighting_details 'calc w=1/[\s^2^(Fo^2^)+(0.0221P)^2^+11.6130P] where P=(Fo^2^+2Fc^2^)/3'
_refine_ls_weighting_scheme calc
_refine_ls_wR_factor_gt 0.0807
_refine_ls_wR_factor_ref 0.0989
_reflns_number_gt 6562
_reflns_number_total 11049
_reflns_threshold_expression >2sigma(I)
_cod_data_source_file ic200885h_si_002_2.cif
_cod_data_source_block 1b
_cod_depositor_comments
;
The following automatic conversions were performed:

'_exptl_crystal_density_meas' value 'not_measured' was changed to '?'
- the value is perceived as not measured.

Automatic conversion script
Id: cif_fix_values 3008 2015-01-20 13:52:24Z robertas 
;
_cod_database_code 4325926

loop_
_symmetry_equiv_pos_as_xyz
'x, y, z'
'-x+1/2, -y, z+1/2'
'-x, y+1/2, -z+1/2'
'x+1/2, -y+1/2, -z'
'-x, -y, -z'
'x-1/2, y, -z-1/2'
'x, -y-1/2, z-1/2'
'-x-1/2, y-1/2, z'

loop_
_atom_site_label
_atom_site_type_symbol
_atom_site_fract_x
_atom_site_fract_y
_atom_site_fract_z
_atom_site_U_iso_or_equiv
_atom_site_adp_type
_atom_site_occupancy
_atom_site_symmetry_multiplicity
_atom_site_calc_flag
_atom_site_refinement_flags
Se1 Se 0.38111(2) 0.20287(2) 0.646098(19) 0.04217(13) Uani 1 1 d .
Se2 Se 0.36969(3) 0.32932(2) 0.64721(2) 0.05220(15) Uani 1 1 d .
Cr Cr 0.39231(5) 0.09889(3) 0.64319(3) 0.0589(3) Uani 1 1 d .
Mn1 Mn 0.29891(4) 0.25986(3) 0.69108(3) 0.0476(2) Uani 1 1 d .
Mn2 Mn 0.31795(4) 0.26288(4) 0.58911(3) 0.0493(2) Uani 1 1 d .
Mn3 Mn 0.45850(4) 0.27018(3) 0.61227(3) 0.0448(2) Uani 1 1 d .
C1 C 0.3794(4) 0.1019(2) 0.7122(3) 0.0797(19) Uani 1 1 d .
C2 C 0.4878(4) 0.1096(3) 0.6536(3) 0.078(2) Uani 1 1 d .
C3 C 0.4045(4) 0.0239(3) 0.6424(3) 0.094(2) Uani 1 1 d .
C4 C 0.4043(3) 0.1074(2) 0.5741(2) 0.0711(18) Uani 1 1 d .
C5 C 0.2969(4) 0.0875(3) 0.6339(2) 0.0738(18) Uani 1 1 d .
C6 C 0.5193(3) 0.2720(2) 0.6617(2) 0.0632(16) Uani 1 1 d .
C7 C 0.3479(3) 0.2616(2) 0.7469(2) 0.0585(15) Uani 1 1 d .
C8 C 0.2376(3) 0.3095(3) 0.7126(2) 0.0649(17) Uani 1 1 d .
C9 C 0.2446(3) 0.2043(3) 0.7108(2) 0.0622(16) Uani 1 1 d .
C10 C 0.5094(3) 0.2227(2) 0.5768(2) 0.0576(16) Uani 1 1 d .
C11 C 0.4959(3) 0.3270(2) 0.5796(2) 0.0510(14) Uani 1 1 d .
C12 C 0.2637(3) 0.3148(3) 0.5635(2) 0.0781(19) Uani 1 1 d .
C13 C 0.3722(3) 0.2666(2) 0.5351(2) 0.0551(14) Uani 1 1 d .
C14 C 0.2721(3) 0.2059(3) 0.5622(2) 0.0709(19) Uani 1 1 d .
O1 O 0.3720(3) 0.1057(2) 0.75428(18) 0.137(2) Uani 1 1 d .
O2 O 0.5450(3) 0.1158(2) 0.6608(2) 0.136(2) Uani 1 1 d .
O3 O 0.4118(3) -0.0236(2) 0.6421(2) 0.145(2) Uani 1 1 d .
O4 O 0.4115(3) 0.1150(2) 0.53233(17) 0.1067(18) Uani 1 1 d .
O5 O 0.2389(3) 0.0786(2) 0.62858(18) 0.1153(19) Uani 1 1 d .
O6 O 0.5573(2) 0.2743(2) 0.69461(18) 0.1075(17) Uani 1 1 d .
O7 O 0.3806(2) 0.26362(19) 0.78317(17) 0.0959(15) Uani 1 1 d .
O8 O 0.1991(2) 0.3421(2) 0.72732(19) 0.1085(18) Uani 1 1 d .
O9 O 0.2101(2) 0.1680(2) 0.72354(16) 0.0970(16) Uani 1 1 d .
O10 O 0.5442(2) 0.19360(19) 0.55335(17) 0.0914(14) Uani 1 1 d .
O11 O 0.5217(2) 0.36329(18) 0.55844(15) 0.0812(13) Uani 1 1 d .
O12 O 0.2278(2) 0.3482(2) 0.5456(2) 0.125(2) Uani 1 1 d .
O13 O 0.3965(2) 0.26948(18) 0.49531(14) 0.0781(13) Uani 1 1 d .
O14 O 0.2429(3) 0.1692(2) 0.54438(17) 0.1093(18) Uani 1 1 d .
P1 P 0.37192(6) 0.41175(5) 0.87776(5) 0.0435(3) Uani 1 1 d .
P2 P 0.39805(7) 0.06689(6) 0.89956(5) 0.0482(4) Uani 1 1 d .
C15 C 0.3557(2) 0.4492(2) 0.82094(18) 0.0444(13) Uani 1 1 d .
C16 C 0.3576(3) 0.5062(2) 0.8203(2) 0.0612(16) Uani 1 1 d .
H16A H 0.3674 0.5257 0.8492 0.073 Uiso 1 1 calc R
C17 C 0.3447(3) 0.5340(3) 0.7761(2) 0.083(2) Uani 1 1 d .
H17A H 0.3453 0.5723 0.7756 0.100 Uiso 1 1 calc R
C18 C 0.3311(3) 0.5054(3) 0.7333(2) 0.0792(19) Uani 1 1 d .
H18A H 0.3233 0.5244 0.7037 0.095 Uiso 1 1 calc R
C19 C 0.3289(3) 0.4489(3) 0.7337(2) 0.0749(19) Uani 1 1 d .
H19A H 0.3196 0.4297 0.7045 0.090 Uiso 1 1 calc R
C20 C 0.3404(3) 0.4206(2) 0.7772(2) 0.0632(16) Uani 1 1 d .
H20A H 0.3380 0.3823 0.7775 0.076 Uiso 1 1 calc R
C21 C 0.4541(2) 0.37722(19) 0.87595(19) 0.0415(12) Uani 1 1 d .
C22 C 0.4828(3) 0.3602(2) 0.8314(2) 0.0574(15) Uani 1 1 d .
H22A H 0.4600 0.3673 0.8015 0.069 Uiso 1 1 calc R
C23 C 0.5449(3) 0.3327(2) 0.8313(2) 0.0692(17) Uani 1 1 d .
H23A H 0.5636 0.3208 0.8013 0.083 Uiso 1 1 calc R
C24 C 0.5799(3) 0.3226(2) 0.8752(3) 0.0664(17) Uani 1 1 d .
H24A H 0.6226 0.3049 0.8746 0.080 Uiso 1 1 calc R
C25 C 0.5514(3) 0.3386(2) 0.9197(2) 0.0639(16) Uani 1 1 d .
H25A H 0.5741 0.3311 0.9496 0.077 Uiso 1 1 calc R
C26 C 0.4887(3) 0.3661(2) 0.9198(2) 0.0560(15) Uani 1 1 d .
H26A H 0.4695 0.3772 0.9500 0.067 Uiso 1 1 calc R
C27 C 0.3034(3) 0.3633(2) 0.88763(19) 0.0488(13) Uani 1 1 d .
C28 C 0.2372(3) 0.3759(3) 0.8715(2) 0.0727(18) Uani 1 1 d .
H28A H 0.2296 0.4069 0.8518 0.087 Uiso 1 1 calc R
C29 C 0.1825(3) 0.3425(3) 0.8849(3) 0.085(2) Uani 1 1 d .
H29A H 0.1380 0.3509 0.8740 0.102 Uiso 1 1 calc R
C30 C 0.1931(3) 0.2971(3) 0.9139(3) 0.0799(19) Uani 1 1 d .
H30A H 0.1559 0.2753 0.9235 0.096 Uiso 1 1 calc R
C31 C 0.2585(3) 0.2838(2) 0.9288(2) 0.0699(17) Uani 1 1 d .
H31A H 0.2657 0.2525 0.9482 0.084 Uiso 1 1 calc R
C32 C 0.3140(3) 0.3165(2) 0.9154(2) 0.0559(15) Uani 1 1 d .
H32A H 0.3585 0.3069 0.9253 0.067 Uiso 1 1 calc R
C33 C 0.3711(2) 0.4588(2) 0.92959(18) 0.0452(13) Uani 1 1 d .
C34 C 0.4261(3) 0.4954(2) 0.9364(2) 0.0571(15) Uani 1 1 d .
H34A H 0.4636 0.4949 0.9147 0.069 Uiso 1 1 calc R
C35 C 0.4245(3) 0.5325(2) 0.9755(2) 0.0674(17) Uani 1 1 d .
H35A H 0.4607 0.5572 0.9798 0.081 Uiso 1 1 calc R
C36 C 0.3693(4) 0.5329(3) 1.0082(2) 0.0743(19) Uani 1 1 d .
H36A H 0.3684 0.5578 1.0345 0.089 Uiso 1 1 calc R
C37 C 0.3160(3) 0.4967(3) 1.0018(2) 0.0695(17) Uani 1 1 d .
H37A H 0.2793 0.4969 1.0242 0.083 Uiso 1 1 calc R
C38 C 0.3158(3) 0.4600(2) 0.9628(2) 0.0584(15) Uani 1 1 d .
H38A H 0.2788 0.4359 0.9586 0.070 Uiso 1 1 calc R
C39 C 0.4039(3) 0.0118(2) 0.85494(19) 0.0498(13) Uani 1 1 d .
C40 C 0.3525(3) 0.0039(2) 0.8198(2) 0.0596(15) Uani 1 1 d .
H40A H 0.3131 0.0259 0.8201 0.071 Uiso 1 1 calc R
C41 C 0.3601(4) -0.0367(3) 0.7845(2) 0.0777(19) Uani 1 1 d .
H41A H 0.3258 -0.0416 0.7606 0.093 Uiso 1 1 calc R
C42 C 0.4173(4) -0.0701(3) 0.7839(3) 0.090(2) Uani 1 1 d .
H42A H 0.4216 -0.0974 0.7598 0.108 Uiso 1 1 calc R
C43 C 0.4683(4) -0.0629(3) 0.8191(3) 0.087(2) Uani 1 1 d .
H43A H 0.5071 -0.0857 0.8191 0.104 Uiso 1 1 calc R
C44 C 0.4618(3) -0.0223(2) 0.8543(2) 0.0729(18) Uani 1 1 d .
H44A H 0.4965 -0.0174 0.8779 0.087 Uiso 1 1 calc R
C45 C 0.3913(3) 0.0376(2) 0.96091(18) 0.0496(13) Uani 1 1 d .
C46 C 0.3925(3) -0.0183(2) 0.9685(2) 0.0686(17) Uani 1 1 d .
H46A H 0.3992 -0.0419 0.9416 0.082 Uiso 1 1 calc R
C47 C 0.3839(4) -0.0399(3) 1.0157(3) 0.088(2) Uani 1 1 d .
H47A H 0.3844 -0.0779 1.0203 0.106 Uiso 1 1 calc R
C48 C 0.3749(3) -0.0063(3) 1.0552(2) 0.0775(19) Uani 1 1 d .
H48A H 0.3706 -0.0210 1.0870 0.093 Uiso 1 1 calc R
C49 C 0.3720(3) 0.0494(3) 1.0484(2) 0.0776(19) Uani 1 1 d .
H49A H 0.3648 0.0725 1.0756 0.093 Uiso 1 1 calc R
C50 C 0.3798(3) 0.0716(3) 1.0014(2) 0.0713(17) Uani 1 1 d .
H50A H 0.3773 0.1096 0.9970 0.086 Uiso 1 1 calc R
C51 C 0.3224(2) 0.1074(2) 0.88876(19) 0.0469(13) Uani 1 1 d .
C52 C 0.2602(3) 0.0934(2) 0.9106(2) 0.0682(17) Uani 1 1 d .
H52A H 0.2583 0.0642 0.9331 0.082 Uiso 1 1 calc R
C53 C 0.2007(3) 0.1225(3) 0.8993(3) 0.0765(19) Uani 1 1 d .
H53A H 0.1590 0.1132 0.9144 0.092 Uiso 1 1 calc R
C54 C 0.2032(3) 0.1650(3) 0.8660(2) 0.0691(17) Uani 1 1 d .
H54A H 0.1628 0.1835 0.8575 0.083 Uiso 1 1 calc R
C55 C 0.2644(3) 0.1804(3) 0.8450(2) 0.0710(18) Uani 1 1 d .
H55A H 0.2658 0.2100 0.8231 0.085 Uiso 1 1 calc R
C56 C 0.3246(3) 0.1521(2) 0.8563(2) 0.0616(15) Uani 1 1 d .
H56A H 0.3665 0.1629 0.8423 0.074 Uiso 1 1 calc R
C57 C 0.4740(3) 0.1089(2) 0.8922(2) 0.0488(13) Uani 1 1 d .
C58 C 0.5086(3) 0.1095(3) 0.8475(2) 0.093(2) Uani 1 1 d .
H58A H 0.4931 0.0875 0.8214 0.112 Uiso 1 1 calc R
C59 C 0.5657(4) 0.1423(4) 0.8410(3) 0.113(3) Uani 1 1 d .
H59A H 0.5882 0.1426 0.8103 0.136 Uiso 1 1 calc R
C60 C 0.5898(3) 0.1743(3) 0.8785(3) 0.093(2) Uani 1 1 d .
H60A H 0.6288 0.1963 0.8739 0.112 Uiso 1 1 calc R
C61 C 0.5570(4) 0.1740(3) 0.9223(3) 0.095(2) Uani 1 1 d .
H61A H 0.5732 0.1961 0.9481 0.114 Uiso 1 1 calc R
C62 C 0.4987(3) 0.1412(3) 0.9299(2) 0.081(2) Uani 1 1 d .
H62A H 0.4766 0.1414 0.9607 0.097 Uiso 1 1 calc R
H H 0.260(2) 0.2613(18) 0.6346(15) 0.064(14) Uiso 1 1 d .

loop_
_atom_site_aniso_label
_atom_site_aniso_U_11
_atom_site_aniso_U_22
_atom_site_aniso_U_33
_atom_site_aniso_U_23
_atom_site_aniso_U_13
_atom_site_aniso_U_12
Se1 0.0390(3) 0.0407(3) 0.0468(3) 0.0012(3) 0.0033(3) -0.0048(2)
Se2 0.0528(3) 0.0418(3) 0.0620(4) 0.0005(3) 0.0083(3) -0.0005(3)
Cr 0.0714(6) 0.0434(5) 0.0618(6) -0.0019(5) 0.0161(5) -0.0033(5)
Mn1 0.0389(4) 0.0570(5) 0.0468(5) -0.0018(4) 0.0055(4) -0.0034(4)
Mn2 0.0382(4) 0.0612(5) 0.0483(5) 0.0073(4) 0.0000(4) -0.0033(4)
Mn3 0.0353(4) 0.0468(5) 0.0523(5) 0.0032(4) 0.0033(4) -0.0069(4)
C1 0.122(6) 0.052(4) 0.065(4) 0.005(3) 0.018(4) 0.009(4)
C2 0.068(4) 0.058(4) 0.108(6) 0.009(4) 0.006(4) 0.013(4)
C3 0.124(6) 0.060(5) 0.099(5) -0.003(4) 0.035(5) 0.006(4)
C4 0.085(4) 0.063(4) 0.065(4) -0.022(3) 0.020(4) -0.027(3)
C5 0.082(5) 0.079(5) 0.061(4) -0.003(3) 0.018(4) -0.024(4)
C6 0.052(4) 0.070(4) 0.068(4) 0.007(3) 0.005(3) -0.014(3)
C7 0.057(3) 0.060(4) 0.058(4) 0.001(3) 0.004(3) -0.021(3)
C8 0.047(3) 0.086(5) 0.062(4) -0.013(3) 0.000(3) 0.000(3)
C9 0.051(3) 0.086(5) 0.049(4) -0.002(3) -0.005(3) -0.012(3)
C10 0.042(3) 0.061(4) 0.069(4) 0.001(3) 0.012(3) -0.018(3)
C11 0.041(3) 0.054(4) 0.059(4) 0.002(3) -0.006(3) -0.007(3)
C12 0.051(4) 0.105(6) 0.078(5) 0.022(4) 0.007(3) 0.004(4)
C13 0.051(3) 0.059(4) 0.056(4) 0.001(3) -0.004(3) -0.011(3)
C14 0.057(4) 0.108(6) 0.048(4) 0.014(4) -0.007(3) -0.023(4)
O1 0.241(7) 0.109(4) 0.060(3) 0.012(3) 0.021(4) 0.012(4)
O2 0.069(3) 0.133(5) 0.206(6) 0.033(4) -0.012(4) 0.014(4)
O3 0.223(7) 0.052(3) 0.161(5) 0.000(4) 0.058(5) 0.022(4)
O4 0.132(4) 0.125(4) 0.064(3) -0.028(3) 0.036(3) -0.047(3)
O5 0.086(3) 0.150(5) 0.110(4) 0.000(3) 0.007(3) -0.057(4)
O6 0.089(3) 0.146(5) 0.087(3) 0.015(3) -0.036(3) -0.024(3)
O7 0.101(3) 0.113(4) 0.073(3) 0.010(3) -0.028(3) -0.039(3)
O8 0.064(3) 0.125(4) 0.136(4) -0.054(3) 0.007(3) 0.032(3)
O9 0.087(3) 0.119(4) 0.086(3) 0.015(3) 0.000(3) -0.058(3)
O10 0.071(3) 0.098(4) 0.106(4) -0.022(3) 0.030(3) 0.008(3)
O11 0.069(3) 0.081(3) 0.093(3) 0.037(3) -0.001(2) -0.028(2)
O12 0.081(3) 0.157(5) 0.137(5) 0.066(4) -0.005(3) 0.048(3)
O13 0.075(3) 0.113(4) 0.046(2) 0.003(2) 0.008(2) -0.031(3)
O14 0.110(4) 0.137(5) 0.081(3) -0.004(3) -0.012(3) -0.070(4)
P1 0.0386(7) 0.0429(8) 0.0490(8) -0.0021(6) -0.0017(7) 0.0010(6)
P2 0.0456(8) 0.0481(9) 0.0508(9) -0.0055(7) 0.0009(7) -0.0021(7)
C15 0.044(3) 0.046(3) 0.044(3) 0.000(3) -0.004(3) 0.000(3)
C16 0.080(4) 0.049(4) 0.054(4) 0.001(3) -0.013(3) -0.003(3)
C17 0.122(6) 0.056(4) 0.072(5) 0.012(4) -0.021(4) -0.006(4)
C18 0.093(5) 0.087(5) 0.058(4) 0.020(4) -0.016(4) 0.007(4)
C19 0.090(5) 0.088(5) 0.047(4) -0.012(4) -0.013(3) 0.016(4)
C20 0.068(4) 0.059(4) 0.063(4) -0.007(3) -0.014(3) 0.010(3)
C21 0.041(3) 0.036(3) 0.048(3) -0.001(2) 0.000(3) 0.000(2)
C22 0.047(3) 0.066(4) 0.058(4) 0.006(3) 0.002(3) 0.007(3)
C23 0.060(4) 0.077(5) 0.070(4) -0.007(4) 0.018(4) 0.016(4)
C24 0.040(3) 0.064(4) 0.095(5) 0.005(4) 0.008(4) 0.012(3)
C25 0.053(4) 0.071(4) 0.069(4) 0.005(3) -0.009(3) 0.017(3)
C26 0.055(3) 0.058(4) 0.055(4) -0.001(3) 0.001(3) 0.004(3)
C27 0.043(3) 0.047(3) 0.057(3) -0.005(3) -0.004(3) -0.002(3)
C28 0.042(3) 0.067(4) 0.109(5) 0.012(4) -0.014(3) 0.000(3)
C29 0.039(4) 0.082(5) 0.134(6) -0.002(5) -0.012(4) -0.001(4)
C30 0.055(4) 0.079(5) 0.106(5) -0.005(4) 0.008(4) -0.020(4)
C31 0.078(4) 0.061(4) 0.070(4) 0.011(3) -0.006(4) -0.022(4)
C32 0.051(3) 0.055(4) 0.062(4) 0.002(3) -0.004(3) -0.003(3)
C33 0.040(3) 0.047(3) 0.048(3) -0.003(3) -0.011(3) 0.006(3)
C34 0.052(3) 0.058(4) 0.062(4) -0.004(3) -0.003(3) 0.006(3)
C35 0.069(4) 0.060(4) 0.073(4) -0.010(4) -0.022(4) -0.002(3)
C36 0.097(5) 0.068(5) 0.058(4) -0.019(3) -0.017(4) 0.025(4)
C37 0.070(4) 0.076(5) 0.062(4) -0.012(4) 0.007(3) 0.019(4)
C38 0.052(4) 0.062(4) 0.061(4) -0.001(3) -0.001(3) 0.011(3)
C39 0.048(3) 0.052(3) 0.049(3) -0.003(3) 0.004(3) -0.005(3)
C40 0.053(4) 0.065(4) 0.061(4) -0.006(3) 0.007(3) -0.012(3)
C41 0.081(5) 0.086(5) 0.066(4) -0.018(4) -0.003(4) -0.022(4)
C42 0.106(6) 0.076(5) 0.087(5) -0.041(4) 0.021(5) -0.019(5)
C43 0.078(5) 0.089(5) 0.094(5) -0.030(4) 0.022(4) 0.017(4)
C44 0.063(4) 0.083(5) 0.072(4) -0.029(4) -0.002(3) 0.017(4)
C45 0.046(3) 0.059(4) 0.044(3) -0.008(3) -0.001(3) -0.004(3)
C46 0.086(4) 0.054(4) 0.065(4) -0.004(3) 0.010(4) 0.017(4)
C47 0.108(6) 0.070(5) 0.086(5) 0.015(4) 0.009(5) 0.018(4)
C48 0.072(4) 0.100(6) 0.061(4) 0.021(4) 0.000(4) -0.006(4)
C49 0.083(5) 0.095(6) 0.055(4) -0.017(4) 0.010(4) -0.016(4)
C50 0.086(5) 0.063(4) 0.065(4) -0.005(3) 0.008(4) -0.015(4)
C51 0.047(3) 0.043(3) 0.051(3) -0.005(3) 0.004(3) -0.005(3)
C52 0.054(4) 0.053(4) 0.097(5) 0.019(3) 0.006(4) -0.008(3)
C53 0.041(4) 0.070(5) 0.119(6) 0.006(4) 0.011(4) -0.011(3)
C54 0.056(4) 0.062(4) 0.089(5) -0.011(4) -0.006(4) 0.008(3)
C55 0.070(4) 0.075(5) 0.068(4) 0.020(3) 0.009(4) 0.012(4)
C56 0.055(4) 0.073(4) 0.057(4) 0.000(3) 0.012(3) 0.006(3)
C57 0.046(3) 0.048(3) 0.053(3) 0.002(3) -0.002(3) 0.000(3)
C58 0.075(4) 0.124(6) 0.080(5) -0.034(4) 0.017(4) -0.043(4)
C59 0.076(5) 0.138(7) 0.127(7) -0.026(6) 0.041(5) -0.043(5)
C60 0.066(5) 0.071(5) 0.142(7) 0.000(5) 0.009(5) -0.020(4)
C61 0.095(6) 0.078(5) 0.113(6) -0.025(5) 0.006(5) -0.033(4)
C62 0.077(4) 0.082(5) 0.085(5) -0.014(4) 0.017(4) -0.032(4)

loop_
_atom_type_symbol
_atom_type_description
_atom_type_scat_dispersion_real
_atom_type_scat_dispersion_imag
_atom_type_scat_source
C C 0.0033 0.0016 'International Tables Vol C Tables 4.2.6.8 and 6.1.1.4'
H H 0.0000 0.0000 'International Tables Vol C Tables 4.2.6.8 and 6.1.1.4'
O O 0.0106 0.0060 'International Tables Vol C Tables 4.2.6.8 and 6.1.1.4'
P P 0.1023 0.0942 'International Tables Vol C Tables 4.2.6.8 and 6.1.1.4'
Cr Cr 0.3209 0.6236 'International Tables Vol C Tables 4.2.6.8 and 6.1.1.4'
Mn Mn 0.3368 0.7283 'International Tables Vol C Tables 4.2.6.8 and 6.1.1.4'
Se Se -0.0929 2.2259 'International Tables Vol C Tables 4.2.6.8 and 6.1.1.4'

loop_
_geom_angle_atom_site_label_1
_geom_angle_atom_site_label_2
_geom_angle_atom_site_label_3
_geom_angle
Mn3 Se1 Mn1 102.05(3)
Mn3 Se1 Mn2 70.59(3)
Mn1 Se1 Mn2 69.16(3)
Mn3 Se1 Cr 127.92(3)
Mn1 Se1 Cr 129.68(3)
Mn2 Se1 Cr 128.17(4)
Mn3 Se2 Mn2 69.78(3)
Mn3 Se2 Mn1 99.94(3)
Mn2 Se2 Mn1 68.23(3)
C3 Cr C1 93.8(3)
C3 Cr C4 94.7(3)
C1 Cr C4 171.4(3)
C3 Cr C5 88.8(3)
C1 Cr C5 90.4(3)
C4 Cr C5 90.3(3)
C3 Cr C2 90.7(3)
C1 Cr C2 88.7(3)
C4 Cr C2 90.6(3)
C5 Cr C2 178.9(3)
C3 Cr Se1 177.3(3)
C1 Cr Se1 85.38(18)
C4 Cr Se1 86.04(18)
C5 Cr Se1 93.8(2)
C2 Cr Se1 86.67(19)
C7 Mn1 C8 93.7(3)
C7 Mn1 C9 94.6(2)
C8 Mn1 C9 91.4(3)
C7 Mn1 Se1 94.85(18)
C8 Mn1 Se1 168.30(19)
C9 Mn1 Se1 95.86(19)
C7 Mn1 Se2 95.21(17)
C8 Mn1 Se2 93.5(2)
C9 Mn1 Se2 168.73(18)
Se1 Mn1 Se2 77.83(3)
C7 Mn1 Mn2 139.96(17)
C8 Mn1 Mn2 112.98(19)
C9 Mn1 Mn2 113.08(17)
Se1 Mn1 Mn2 55.62(3)
Se2 Mn1 Mn2 55.65(3)
C12 Mn2 C13 89.8(3)
C12 Mn2 C14 95.7(3)
C13 Mn2 C14 90.1(2)
C12 Mn2 Se1 163.9(2)
C13 Mn2 Se1 104.15(17)
C14 Mn2 Se1 92.3(2)
C12 Mn2 Se2 91.2(2)
C13 Mn2 Se2 104.04(17)
C14 Mn2 Se2 164.32(18)
Se1 Mn2 Se2 77.87(3)
C12 Mn2 Mn1 108.9(2)
C13 Mn2 Mn1 151.77(16)
C14 Mn2 Mn1 108.23(18)
Se1 Mn2 Mn1 55.22(3)
Se2 Mn2 Mn1 56.12(3)
C12 Mn2 Mn3 128.0(2)
C13 Mn2 Mn3 66.89(16)
C14 Mn2 Mn3 128.2(2)
Se1 Mn2 Mn3 53.94(2)
Se2 Mn2 Mn3 54.61(2)
Mn1 Mn2 Mn3 84.88(3)
C6 Mn3 C11 94.6(2)
C6 Mn3 C10 92.8(3)
C11 Mn3 C10 90.7(2)
C6 Mn3 Se1 98.46(18)
C11 Mn3 Se1 164.95(16)
C10 Mn3 Se1 96.10(16)
C6 Mn3 Se2 99.53(19)
C11 Mn3 Se2 91.14(17)
C10 Mn3 Se2 167.32(18)
Se1 Mn3 Se2 79.33(3)
C6 Mn3 Mn2 144.40(17)
C11 Mn3 Mn2 109.50(16)
C10 Mn3 Mn2 112.07(17)
Se1 Mn3 Mn2 55.47(2)
Se2 Mn3 Mn2 55.61(3)
O1 C1 Cr 177.5(6)
O2 C2 Cr 178.8(7)
O3 C3 Cr 179.5(8)
O4 C4 Cr 177.1(6)
O5 C5 Cr 177.7(7)
O6 C6 Mn3 177.7(6)
O7 C7 Mn1 178.7(5)
O8 C8 Mn1 178.4(6)
O9 C9 Mn1 179.3(6)
O10 C10 Mn3 177.4(5)
O11 C11 Mn3 178.5(5)
O12 C12 Mn2 178.5(7)
O13 C13 Mn2 167.8(5)
O14 C14 Mn2 179.3(6)
C27 P1 C21 110.6(2)
C27 P1 C33 107.2(2)
C21 P1 C33 108.9(2)
C27 P1 C15 109.1(2)
C21 P1 C15 111.4(2)
C33 P1 C15 109.5(2)
C51 P2 C57 109.8(2)
C51 P2 C39 110.7(2)
C57 P2 C39 107.2(2)
C51 P2 C45 107.9(2)
C57 P2 C45 112.6(2)
C39 P2 C45 108.7(2)
C16 C15 C20 119.4(5)
C16 C15 P1 120.7(4)
C20 C15 P1 119.9(4)
C15 C16 C17 119.6(5)
C18 C17 C16 120.3(6)
C17 C18 C19 120.4(6)
C20 C19 C18 120.1(6)
C19 C20 C15 120.1(5)
C26 C21 C22 119.0(5)
C26 C21 P1 119.8(4)
C22 C21 P1 121.2(4)
C23 C22 C21 119.8(5)
C22 C23 C24 120.9(5)
C25 C24 C23 119.7(5)
C24 C25 C26 119.3(5)
C21 C26 C25 121.1(5)
C32 C27 C28 119.4(5)
C32 C27 P1 120.9(4)
C28 C27 P1 119.4(4)
C29 C28 C27 119.7(6)
C30 C29 C28 120.5(6)
C29 C30 C31 119.9(6)
C30 C31 C32 120.4(6)
C27 C32 C31 120.0(5)
C38 C33 C34 119.1(5)
C38 C33 P1 121.0(4)
C34 C33 P1 119.9(4)
C35 C34 C33 119.8(5)
C34 C35 C36 120.3(6)
C37 C36 C35 119.9(6)
C36 C37 C38 121.0(6)
C37 C38 C33 119.9(5)
C40 C39 C44 119.1(5)
C40 C39 P2 120.8(4)
C44 C39 P2 120.1(4)
C41 C40 C39 119.5(6)
C42 C41 C40 121.2(6)
C41 C42 C43 119.7(6)
C44 C43 C42 119.8(6)
C43 C44 C39 120.7(6)
C46 C45 C50 118.4(5)
C46 C45 P2 121.8(4)
C50 C45 P2 119.7(4)
C45 C46 C47 120.6(6)
C48 C47 C46 120.5(6)
C47 C48 C49 119.9(6)
C48 C49 C50 120.4(6)
C49 C50 C45 120.2(6)
C52 C51 C56 119.1(5)
C52 C51 P2 120.5(4)
C56 C51 P2 120.3(4)
C51 C52 C53 120.3(5)
C54 C53 C52 120.0(6)
C55 C54 C53 120.6(6)
C54 C55 C56 120.2(6)
C55 C56 C51 119.8(5)
C62 C57 C58 118.1(5)
C62 C57 P2 121.9(4)
C58 C57 P2 120.0(4)
C57 C58 C59 120.6(6)
C60 C59 C58 121.0(7)
C61 C60 C59 119.1(7)
C60 C61 C62 121.1(7)
C57 C62 C61 120.1(6)

loop_
_geom_bond_atom_site_label_1
_geom_bond_atom_site_label_2
_geom_bond_distance
Se1 Mn3 2.3924(9)
Se1 Mn1 2.4265(9)
Se1 Mn2 2.4380(9)
Se1 Cr 2.5321(10)
Se2 Mn3 2.4246(9)
Se2 Mn2 2.4544(10)
Se2 Mn1 2.4681(9)
Cr C3 1.834(7)
Cr C1 1.870(7)
Cr C4 1.879(7)
Cr C5 1.880(7)
Cr C2 1.884(7)
Mn1 C7 1.772(6)
Mn1 C8 1.784(6)
Mn1 C9 1.787(6)
Mn1 Mn2 2.7608(11)
Mn2 C12 1.776(7)
Mn2 C13 1.790(6)
Mn2 C14 1.795(7)
Mn2 Mn3 2.7910(10)
Mn3 C6 1.771(6)
Mn3 C11 1.785(6)
Mn3 C10 1.788(6)
C1 O1 1.141(7)
C2 O2 1.132(7)
C3 O3 1.159(7)
C4 O4 1.144(6)
C5 O5 1.150(7)
C6 O6 1.150(6)
C7 O7 1.161(6)
C8 O8 1.155(6)
C9 O9 1.157(6)
C10 O10 1.160(6)
C11 O11 1.160(6)
C12 O12 1.169(7)
C13 O13 1.168(6)
C14 O14 1.156(7)
P1 C27 1.790(5)
P1 C21 1.796(5)
P1 C33 1.798(5)
P1 C15 1.801(5)
P2 C51 1.785(5)
P2 C57 1.797(5)
P2 C39 1.797(5)
P2 C45 1.797(5)
C15 C16 1.382(7)
C15 C20 1.394(7)
C16 C17 1.385(7)
C17 C18 1.367(8)
C18 C19 1.371(8)
C19 C20 1.371(7)
C21 C26 1.379(6)
C21 C22 1.380(6)
C22 C23 1.372(7)
C23 C24 1.380(7)
C24 C25 1.370(7)
C25 C26 1.382(7)
C27 C32 1.372(7)
C27 C28 1.385(7)
C28 C29 1.380(8)
C29 C30 1.362(8)
C30 C31 1.363(8)
C31 C32 1.382(7)
C33 C38 1.392(7)
C33 C34 1.396(7)
C34 C35 1.381(7)
C35 C36 1.381(8)
C36 C37 1.363(8)
C37 C38 1.375(7)
C39 C40 1.383(7)
C39 C44 1.391(7)
C40 C41 1.375(7)
C41 C42 1.369(8)
C42 C43 1.378(8)
C43 C44 1.370(7)
C45 C46 1.371(7)
C45 C50 1.382(7)
C46 C47 1.380(8)
C47 C48 1.347(8)
C48 C49 1.363(8)
C49 C50 1.378(8)
C51 C52 1.379(7)
C51 C56 1.390(7)
C52 C53 1.383(7)
C53 C54 1.364(8)
C54 C55 1.361(8)
C55 C56 1.384(7)
C57 C62 1.366(7)
C57 C58 1.372(7)
C58 C59 1.372(8)
C59 C60 1.354(9)
C60 C61 1.335(9)
C61 C62 1.393(8)
